data_2020308
loop_
_publ_author_name
'Ndiaye, Mamadou'
'Samb, Abdoulaye'
'Diop, Libasse'
'Maris, Thierry'

_publ_section_title
;
 Crystal structure of
 <i>catena</i>-poly[<i>N</i>,<i>N</i>,<i>N</i>',<i>N</i>'-tetramethylguanidinium
 [(chloridocadmate)-di-\m-chlorido]]
;
_journal_coeditor_code WM5207
_journal_issue 1
_journal_name_full 'Acta Crystallographica Section E'
_journal_page_first 1
_journal_page_last 3
_journal_paper_doi 10.1107/S2056989015020836
_journal_volume 72
_journal_year 2016
_chemical_formula_iupac '(C5 H14 N3) [Cd Cl3]'
_chemical_formula_moiety 'C5 H14 N3 +, Cd Cl3 -'
_chemical_formula_sum 'C5 H14 Cd Cl3 N3'
_chemical_formula_weight 334.94
_chemical_name_systematic
'<i>catena</i>-Poly[<i>N</i>,<i>N</i>,<i>N</i>',<i>N</i>'-tetramethylguanidinium [(chloridocadmate)-di-\m-chlorido]]'
_space_group_crystal_system monoclinic
_space_group_IT_number 15
_space_group_name_Hall '-C 2yc'
_space_group_name_H-M_alt 'C 1 2/c 1'
_symmetry_space_group_name_Hall '-C 2yc'
_symmetry_space_group_name_H-M 'C 1 2/c 1'
_atom_sites_solution_hydrogens mixed
_atom_sites_solution_primary direct
_audit_creation_method
;
Olex2 1.2
(compiled 2015.01.26 svn.r3150 for OlexSys, GUI svn.r4998)
;
_cell_angle_alpha 90
_cell_angle_beta 117.370(2)
_cell_angle_gamma 90
_cell_formula_units_Z 8
_cell_length_a 15.1305(7)
_cell_length_b 14.2921(6)
_cell_length_c 11.6939(5)
_cell_measurement_reflns_used 9941
_cell_measurement_temperature 100
_cell_measurement_theta_max 60.696
_cell_measurement_theta_min 3.929
_cell_volume 2245.69(17)
_computing_cell_refinement
;
SAINT (Bruker, 2014)
;
_computing_data_collection
;
APEX2 (Bruker, 2014)
;
_computing_data_reduction
;
SAINT (Bruker, 2014)
;
_computing_molecular_graphics
;
<i>OLEX2</i> (Dolomanov <i>et al.</i>, 2009) and Mercury (Macrae <i>et
al.</i>,
2008)
;
_computing_publication_material
;
<i>OLEX2</i> (Dolomanov <i>et al.</i>, 2009) and <i>publCIF</i>
(Westrip,
2010)
;
_computing_structure_refinement
;
SHELXL2014 (Sheldrick, 2015<i>b</i>)
;
_computing_structure_solution
;
SHELXT (Sheldrick, 2015<i>a</i>)
;
_diffrn_ambient_temperature 100
_diffrn_detector_area_resol_mean 10.24
_diffrn_measured_fraction_theta_full 0.999
_diffrn_measured_fraction_theta_max 0.999
_diffrn_measurement_device 'k-geometry diffractometer'
_diffrn_measurement_device_type 'Bruker Venture Metaljet'
_diffrn_measurement_method '\w and \f scans'
_diffrn_radiation_monochromator 'Helios MX Mirror Optics'
_diffrn_radiation_type GaK\a
_diffrn_radiation_wavelength 1.34139
_diffrn_reflns_av_R_equivalents 0.0429
_diffrn_reflns_limit_h_max 19
_diffrn_reflns_limit_h_min -19
_diffrn_reflns_limit_k_max 18
_diffrn_reflns_limit_k_min -18
_diffrn_reflns_limit_l_max 15
_diffrn_reflns_limit_l_min -15
_diffrn_reflns_number 24837
_diffrn_reflns_theta_full 53.594
_diffrn_reflns_theta_max 60.664
_diffrn_reflns_theta_min 3.928
_exptl_absorpt_coefficient_mu 14.502
_exptl_absorpt_correction_T_max 0.7519
_exptl_absorpt_correction_T_min 0.4002
_exptl_absorpt_correction_type multi-scan
_exptl_absorpt_process_details
;
(<i>SADABS</i>; Krause <i>et al.</i>, 2015)
;
_exptl_crystal_colour 'clear light colourless'
_exptl_crystal_density_diffrn 1.981
_exptl_crystal_description Block
_exptl_crystal_F_000 1312
_exptl_crystal_size_max 0.19
_exptl_crystal_size_mid 0.10
_exptl_crystal_size_min 0.10
_refine_diff_density_max 0.628
_refine_diff_density_min -0.397
_refine_ls_extinction_method none
_refine_ls_goodness_of_fit_ref 1.129
_refine_ls_hydrogen_treatment mixed
_refine_ls_matrix_type full
_refine_ls_number_parameters 122
_refine_ls_number_reflns 2593
_refine_ls_number_restraints 0
_refine_ls_restrained_S_all 1.129
_refine_ls_R_factor_all 0.0165
_refine_ls_R_factor_gt 0.0164
_refine_ls_shift/su_max 0.001
_refine_ls_shift/su_mean 0.000
_refine_ls_structure_factor_coef Fsqd
_refine_ls_weighting_details 'w=1/[\s^2^(Fo^2^)+(0.0144P)^2^+2.6083P] where P=(Fo^2^+2Fc^2^)/3'
_refine_ls_weighting_scheme calc
_refine_ls_wR_factor_gt 0.0396
_refine_ls_wR_factor_ref 0.0397
_reflns_number_gt 2575
_reflns_number_total 2593
_reflns_threshold_expression 'I > 2\s(I)'
_cod_data_source_file wm5207sup1.cif
_cod_data_source_block I
_cod_depositor_comments
;Adding full bibliography for 2020308.cif.

 Adding full bibliography for 2020308.cif.
;
_cod_database_code 2020308
_cod_database_fobs_code 2020308
_shelx_space_group_comment
;
The symmetry employed for this shelxl refinement is uniquely defined
by the following loop, which should always be used as a source of
symmetry information in preference to the above space-group names.
They are only intended as comments.
;
_shelx_estimated_absorpt_t_min 0.169
_shelx_estimated_absorpt_t_max 0.325

loop_
_space_group_symop_operation_xyz
'x, y, z'
'-x, y, -z+1/2'
'x+1/2, y+1/2, z'
'-x+1/2, y+1/2, -z+1/2'
'-x, -y, -z'
'x, -y, z-1/2'
'-x+1/2, -y+1/2, -z'
'x+1/2, -y+1/2, z-1/2'

loop_
_atom_site_type_symbol
_atom_site_label
_atom_site_fract_x
_atom_site_fract_y
_atom_site_fract_z
_atom_site_U_iso_or_equiv
_atom_site_adp_type
_atom_site_calc_flag
_atom_site_occupancy
N N1 0.18403(9) 0.36639(9) 0.56127(12) 0.0134(2) Uani d 1
N N2 0.35116(10) 0.36153(11) 0.61584(14) 0.0191(3) Uani d 1
N N3 0.24068(10) 0.42244(9) 0.41914(13) 0.0150(3) Uani d 1
C C1 0.25851(11) 0.38434(10) 0.53204(15) 0.0132(3) Uani d 1
C C2 0.09488(11) 0.42502(11) 0.51613(15) 0.0153(3) Uani d 1
H H2C 0.1042 0.4816 0.4756 0.023 Uiso calc 1
H H2D 0.0835 0.4425 0.5894 0.023 Uiso calc 1
H H2E 0.0373 0.3901 0.4532 0.023 Uiso calc 1
C C3 0.19647(12) 0.29906(11) 0.66197(15) 0.0152(3) Uani d 1
H H3A 0.2479 0.2535 0.6719 0.023 Uiso calc 1
H H3B 0.1334 0.2664 0.6379 0.023 Uiso calc 1
H H3C 0.2164 0.3322 0.7435 0.023 Uiso calc 1
C C4 0.14557(12) 0.41074(12) 0.30272(15) 0.0200(3) Uani d 1
H H4A 0.1074 0.3604 0.3163 0.030 Uiso calc 1
H H4B 0.1581 0.3948 0.2300 0.030 Uiso calc 1
H H4C 0.1076 0.4692 0.2842 0.030 Uiso calc 1
C C5 0.32011(13) 0.46786(12) 0.40087(17) 0.0212(3) Uani d 1
H H5A 0.3718 0.4902 0.4841 0.032 Uiso calc 1
H H5B 0.2926 0.5210 0.3420 0.032 Uiso calc 1
H H5C 0.3491 0.4228 0.3643 0.032 Uiso calc 1
Cd Cd1 0.60861(2) 0.27596(2) 0.41882(2) 0.01199(5) Uani d 1
Cl Cl1 0.54707(3) 0.30385(3) 0.57950(3) 0.01619(8) Uani d 1
Cl Cl2 0.5000 0.15363(3) 0.2500 0.01344(10) Uani d 1
Cl Cl3 0.5000 0.39855(4) 0.2500 0.01852(11) Uani d 1
Cl Cl4 0.76617(3) 0.35865(2) 0.45006(4) 0.01607(8) Uani d 1
H H2A 0.3944(15) 0.3603(16) 0.591(2) 0.021(5) Uiso d 1
H H2B 0.3677(16) 0.3540(16) 0.694(2) 0.026(6) Uiso d 1

loop_
_atom_site_aniso_label
_atom_site_aniso_U_11
_atom_site_aniso_U_22
_atom_site_aniso_U_33
_atom_site_aniso_U_12
_atom_site_aniso_U_13
_atom_site_aniso_U_23
N1 0.0108(6) 0.0151(6) 0.0146(6) 0.0020(5) 0.0061(5) 0.0016(5)
N2 0.0120(6) 0.0333(8) 0.0139(7) 0.0037(5) 0.0076(5) 0.0038(6)
N3 0.0148(6) 0.0161(6) 0.0152(6) 0.0008(5) 0.0079(5) 0.0010(5)
C1 0.0143(7) 0.0120(7) 0.0141(7) 0.0012(5) 0.0072(6) -0.0027(5)
C2 0.0118(7) 0.0156(7) 0.0196(7) 0.0026(5) 0.0083(6) -0.0001(6)
C3 0.0140(7) 0.0174(7) 0.0151(7) 0.0016(6) 0.0073(6) 0.0020(6)
C4 0.0200(8) 0.0249(8) 0.0124(7) 0.0067(6) 0.0052(6) 0.0027(6)
C5 0.0232(8) 0.0210(8) 0.0254(8) 0.0017(6) 0.0163(7) 0.0050(7)
Cd1 0.00895(7) 0.01692(7) 0.01027(7) -0.00065(3) 0.00457(5) -0.00147(3)
Cl1 0.01164(16) 0.02608(19) 0.01180(16) 0.00064(14) 0.00620(13) -0.00316(14)
Cl2 0.0121(2) 0.0156(2) 0.0115(2) 0.000 0.00446(18) 0.000
Cl3 0.0168(2) 0.0176(2) 0.0151(2) 0.000 0.00209(19) 0.000
Cl4 0.01132(16) 0.01586(16) 0.02072(18) -0.00045(12) 0.00710(14) 0.00232(13)

loop_
_atom_type_symbol
_atom_type_description
_atom_type_scat_dispersion_real
_atom_type_scat_dispersion_imag
_atom_type_scat_source
C C 0.0140 0.0070 'International Tables Vol C Tables 4.2.6.8 and 6.1.1.4'
H H 0.0000 0.0000 'International Tables Vol C Tables 4.2.6.8 and 6.1.1.4'
Cd Cd 0.1060 3.6790 'International Tables Vol C Tables 4.2.6.8 and 6.1.1.4'
Cl Cl 0.3290 0.5400 'International Tables Vol C Tables 4.2.6.8 and 6.1.1.4'
N N 0.0241 0.0134 'International Tables Vol C Tables 4.2.6.8 and 6.1.1.4'

loop_
_geom_angle_atom_site_label_1
_geom_angle_atom_site_label_2
_geom_angle_atom_site_label_3
_geom_angle_site_symmetry_1
_geom_angle_site_symmetry_3
_geom_angle
C1 N1 C2 . . 122.68(13)
C1 N1 C3 . . 121.14(12)
C3 N1 C2 . . 114.98(12)
C1 N2 H2A . . 118.6(14)
C1 N2 H2B . . 121.6(15)
H2A N2 H2B . . 120(2)
C1 N3 C4 . . 122.47(13)
C1 N3 C5 . . 121.21(14)
C5 N3 C4 . . 115.83(13)
N2 C1 N1 . . 119.26(14)
N2 C1 N3 . . 119.57(14)
N3 C1 N1 . . 121.14(14)
N1 C2 H2C . . 109.5
N1 C2 H2D . . 109.5
N1 C2 H2E . . 109.5
H2C C2 H2D . . 109.5
H2C C2 H2E . . 109.5
H2D C2 H2E . . 109.5
N1 C3 H3A . . 109.5
N1 C3 H3B . . 109.5
N1 C3 H3C . . 109.5
H3A C3 H3B . . 109.5
H3A C3 H3C . . 109.5
H3B C3 H3C . . 109.5
N3 C4 H4A . . 109.5
N3 C4 H4B . . 109.5
N3 C4 H4C . . 109.5
H4A C4 H4B . . 109.5
H4A C4 H4C . . 109.5
H4B C4 H4C . . 109.5
N3 C5 H5A . . 109.5
N3 C5 H5B . . 109.5
N3 C5 H5C . . 109.5
H5A C5 H5B . . 109.5
H5A C5 H5C . . 109.5
H5B C5 H5C . . 109.5
Cl1 Cd1 Cl2 . . 111.033(10)
Cl1 Cd1 Cl3 . . 98.115(10)
Cl1 Cd1 Cl4 . 7_656 95.516(13)
Cl1 Cd1 Cl4 . . 118.137(13)
Cl2 Cd1 Cl3 . . 85.262(13)
Cl2 Cd1 Cl4 . 7_656 89.152(12)
Cl3 Cd1 Cl4 . 7_656 166.347(10)
Cl4 Cd1 Cl2 . . 130.701(9)
Cl4 Cd1 Cl3 . . 91.126(11)
Cl4 Cd1 Cl4 . 7_656 83.088(12)
Cd1 Cl2 Cd1 . 2_655 94.798(17)
Cd1 Cl3 Cd1 2_655 . 94.679(18)
Cd1 Cl4 Cd1 . 7_656 96.910(13)

loop_
_geom_bond_atom_site_label_1
_geom_bond_atom_site_label_2
_geom_bond_site_symmetry_2
_geom_bond_distance
N1 C1 . 1.3441(19)
N1 C2 . 1.4649(19)
N1 C3 . 1.4643(19)
N2 C1 . 1.330(2)
N2 H2A . 0.83(2)
N2 H2B . 0.83(2)
N3 C1 . 1.3360(19)
N3 C4 . 1.467(2)
N3 C5 . 1.465(2)
C2 H2C . 0.9800
C2 H2D . 0.9800
C2 H2E . 0.9800
C3 H3A . 0.9800
C3 H3B . 0.9800
C3 H3C . 0.9800
C4 H4A . 0.9800
C4 H4B . 0.9800
C4 H4C . 0.9800
C5 H5A . 0.9800
C5 H5B . 0.9800
C5 H5C . 0.9800
Cd1 Cl1 . 2.4829(4)
Cd1 Cl2 . 2.5829(4)
Cd1 Cl3 . 2.5854(4)
Cd1 Cl4 . 2.5323(4)
Cd1 Cl4 7_656 2.6403(4)
Cl2 Cd1 2_655 2.5830(4)
Cl3 Cd1 2_655 2.5854(4)
Cl4 Cd1 7_656 2.6402(4)

loop_
_geom_hbond_atom_site_label_D
_geom_hbond_atom_site_label_H
_geom_hbond_atom_site_label_A
_geom_hbond_site_symmetry_A
_geom_hbond_distance_DH
_geom_hbond_distance_HA
_geom_hbond_distance_DA
_geom_hbond_angle_DHA
_geom_hbond_publ_flag
C2 H2C Cl4 5_666 0.98 2.87 3.6567(16) 137.7 n
C3 H3B Cl1 7_556 0.98 2.92 3.7614(16) 144.1 n
C4 H4B Cl4 2_655 0.98 2.87 3.8347(17) 168.9 n
N2 H2A Cl1 . 0.83(2) 2.51(2) 3.2871(15) 157(2) y
N2 H2B Cl1 2_656 0.83(2) 2.46(2) 3.2710(15) 164(2) y

loop_
_geom_torsion_atom_site_label_1
_geom_torsion_atom_site_label_2
_geom_torsion_atom_site_label_3
_geom_torsion_atom_site_label_4
_geom_torsion
C2 N1 C1 N2 148.47(15)
C2 N1 C1 N3 -33.2(2)
C3 N1 C1 N2 -18.4(2)
C3 N1 C1 N3 159.92(14)
C4 N3 C1 N1 -27.1(2)
C4 N3 C1 N2 151.23(15)
C5 N3 C1 N1 161.27(14)
C5 N3 C1 N2 -20.4(2)
